data_7120702
loop_
_publ_author_name
'Ramana Reddy, Mittapalli'
'Namashivaya, Siva Senkar R.'
'Oshchepkov, Aleksandr S.'
'Shumilova, Tatiana A.'
'Rueffer, Tobias'
'Lang, Heinrich'
'Kataev, Evgeny'

_publ_section_title
;
 Selective recognition of oxalate in water: effect of pH on binding
 strength and sensing mechanisms
;
_journal_name_full 'Chem. Commun.'
_journal_paper_doi 10.1039/C7CC06955C
_journal_year 2017
_chemical_formula_sum 'C53 H89 N8 O29'
_chemical_formula_weight 1302.32
_chemical_name_systematic
;
 ?
;
_space_group_crystal_system triclinic
_space_group_IT_number 2
_space_group_name_Hall '-P 1'
_space_group_name_H-M_alt 'P -1'
_symmetry_space_group_name_Hall '-P 1'
_symmetry_space_group_name_H-M 'P -1'
_atom_sites_solution_hydrogens mixed
_audit_creation_method SHELXL-2013
_audit_update_record
;
2017-06-22 deposited with the CCDC.
2017-09-22 downloaded from the CCDC.
;
_cell_angle_alpha 107.93(2)
_cell_angle_beta 91.120(19)
_cell_angle_gamma 105.831(16)
_cell_formula_units_Z 2
_cell_length_a 12.842(3)
_cell_length_b 14.680(3)
_cell_length_c 18.010(5)
_cell_measurement_reflns_used 3933
_cell_measurement_temperature 120
_cell_measurement_theta_max 66.4420
_cell_measurement_theta_min 3.4770
_cell_volume 3087.9(14)
_computing_cell_refinement 'CrysAlisPro 1.171.38.41l (Rigaku OD, 2015)'
_computing_data_collection 'CrysAlisPro 1.171.38.41l (Rigaku OD, 2015)'
_computing_data_reduction 'CrysAlisPro 1.171.38.41l (Rigaku OD, 2015)'
_computing_structure_refinement 'SHELXL-2013 (Sheldrick, 2013)'
_computing_structure_solution 'SHELXS-2013 (Sheldrick, 2013)'
_diffrn_ambient_temperature 120
_diffrn_measured_fraction_theta_full 0.921
_diffrn_measured_fraction_theta_max 0.997
_diffrn_measurement_device_type 'oxford gemini s'
_diffrn_measurement_method '\w scans'
_diffrn_radiation_type CuK\a
_diffrn_radiation_wavelength 1.54184
_diffrn_reflns_av_unetI/netI 0.0918
_diffrn_reflns_Laue_measured_fraction_full 0.921
_diffrn_reflns_Laue_measured_fraction_max 0.997
_diffrn_reflns_limit_h_max 14
_diffrn_reflns_limit_h_min -14
_diffrn_reflns_limit_k_max 16
_diffrn_reflns_limit_k_min -16
_diffrn_reflns_limit_l_max 20
_diffrn_reflns_limit_l_min -20
_diffrn_reflns_number 21324
_diffrn_reflns_point_group_measured_fraction_full 0.921
_diffrn_reflns_point_group_measured_fraction_max 0.997
_diffrn_reflns_theta_full 65.000
_diffrn_reflns_theta_max 61.999
_diffrn_reflns_theta_min 3.310
_exptl_absorpt_coefficient_mu 0.973
_exptl_absorpt_correction_T_max 1.00000
_exptl_absorpt_correction_T_min 0.89719
_exptl_absorpt_correction_type multi-scan
_exptl_absorpt_process_details
;
CrysAlisPro 1.171.38.41l (Rigaku Oxford Diffraction, 2015)
Empirical absorption correction using spherical harmonics,
 implemented in SCALE3 ABSPACK scaling algorithm.
;
_exptl_crystal_colour colorless
_exptl_crystal_density_diffrn 1.401
_exptl_crystal_description plate
_exptl_crystal_F_000 1390
_exptl_crystal_size_max 0.38
_exptl_crystal_size_mid 0.12
_exptl_crystal_size_min 0.08
_refine_diff_density_max 0.437
_refine_diff_density_min -0.413
_refine_diff_density_rms 0.094
_refine_ls_extinction_method none
_refine_ls_goodness_of_fit_ref 0.926
_refine_ls_hydrogen_treatment mixed
_refine_ls_matrix_type full
_refine_ls_number_parameters 961
_refine_ls_number_reflns 21324
_refine_ls_number_restraints 61
_refine_ls_restrained_S_all 0.925
_refine_ls_R_factor_all 0.1570
_refine_ls_R_factor_gt 0.0979
_refine_ls_shift/su_max 0.011
_refine_ls_shift/su_mean 0.000
_refine_ls_structure_factor_coef Fsqd
_refine_ls_weighting_details 'w=1/[\s^2^(Fo^2^)+(0.1914P)^2^] where P=(Fo^2^+2Fc^2^)/3'
_refine_ls_weighting_scheme calc
_refine_ls_wR_factor_gt 0.2576
_refine_ls_wR_factor_ref 0.2979
_reflns_Friedel_coverage 0.000
_reflns_number_gt 10446
_reflns_number_total 21324
_reflns_threshold_expression 'I > 2\s(I)'
_cod_data_source_file c7cc06955c2.cif
_cod_data_source_block shelx
_cod_original_cell_volume 3087.9(13)
_cod_database_code 7120702
_shelx_space_group_comment
;
The symmetry employed for this shelxl refinement is uniquely defined
by the following loop, which should always be used as a source of
symmetry information in preference to the above space-group names.
They are only intended as comments.
;
_oxdiff_exptl_absorpt_empirical_full_min 0.818
_oxdiff_exptl_absorpt_empirical_full_max 1.383
_oxdiff_exptl_absorpt_empirical_details
;
Empirical correction (ABSPACK) includes:
- Absorption correction using spherical harmonics
- Frame scaling
;
_oxdiff_twin_items 3
_oxdiff_twin_integration_method simultaneous
_twin_special_details
;
Component 2 rotated by 179.9783\% 
 around [0.02 0.02 1.00] (reciprocal) or [0.18 0.41 0.90] (direct)
Component 3 rotated by -179.8427\% 
 around [0.01 -0.00 1.00] (reciprocal) or [0.15 0.38 0.91] (direct)
;
_shelxl_version_number 2013-4

loop_
_space_group_symop_operation_xyz
'x, y, z'
'-x, -y, -z'

loop_
_atom_site_label
_atom_site_type_symbol
_atom_site_fract_x
_atom_site_fract_y
_atom_site_fract_z
_atom_site_U_iso_or_equiv
_atom_site_adp_type
_atom_site_occupancy
_atom_site_site_symmetry_order
_atom_site_calc_flag
_atom_site_refinement_flags_posn
_atom_site_refinement_flags_adp
C1 C 0.6009(7) 0.1398(6) 0.0479(4) 0.039(2) Uani 1 1 d . .
C2 C 0.5634(7) 0.1563(6) 0.1227(4) 0.0367(19) Uani 1 1 d . .
C3 C 0.5134(7) 0.2329(6) 0.1575(5) 0.039(2) Uani 1 1 d . .
H3 H 0.5044 0.2743 0.1295 0.047 Uiso 1 1 calc R U
C4 C 0.4790(7) 0.2476(7) 0.2291(5) 0.045(2) Uani 1 1 d . .
H4 H 0.4495 0.3001 0.2502 0.054 Uiso 1 1 calc R U
C5 C 0.4874(7) 0.1837(7) 0.2725(5) 0.046(2) Uani 1 1 d . .
H5 H 0.4628 0.1937 0.3218 0.055 Uiso 1 1 calc R U
C6 C 0.5316(7) 0.1075(7) 0.2418(5) 0.044(2) Uani 1 1 d . .
H6 H 0.5371 0.0665 0.2711 0.053 Uiso 1 1 calc R U
C7 C 0.5701(7) 0.0884(6) 0.1658(4) 0.0370(19) Uani 1 1 d . .
C8 C 0.6134(7) 0.0097(6) 0.1336(4) 0.040(2) Uani 1 1 d . .
C9 C 0.6536(7) -0.0045(6) 0.0594(4) 0.0370(19) Uani 1 1 d . .
C10 C 0.7031(7) -0.0821(6) 0.0247(4) 0.040(2) Uani 1 1 d . .
H10 H 0.7098 -0.1248 0.0523 0.048 Uiso 1 1 calc R U
C11 C 0.7400(8) -0.0953(7) -0.0459(5) 0.049(2) Uani 1 1 d . .
H11 H 0.7733 -0.1453 -0.0659 0.059 Uiso 1 1 calc R U
C12 C 0.7280(7) -0.0332(7) -0.0894(5) 0.047(2) Uani 1 1 d . .
H12 H 0.7513 -0.0440 -0.1391 0.056 Uiso 1 1 calc R U
C13 C 0.6838(7) 0.0410(6) -0.0604(5) 0.043(2) Uani 1 1 d . .
H13 H 0.6777 0.0810 -0.0905 0.051 Uiso 1 1 calc R U
C14 C 0.6454(7) 0.0615(6) 0.0157(4) 0.0355(19) Uani 1 1 d . .
C15 C 0.5899(7) 0.2065(6) 0.0000(5) 0.0392(19) Uani 1 1 d . .
H15A H 0.5649 0.1650 -0.0542 0.047 Uiso 1 1 calc R U
H15B H 0.5351 0.2391 0.0197 0.047 Uiso 1 1 calc R U
C16 C 0.7436(7) 0.3558(6) 0.0822(4) 0.0373(19) Uani 1 1 d . .
H16A H 0.7703 0.3207 0.1125 0.045 Uiso 1 1 calc R U
H16B H 0.6892 0.3833 0.1097 0.045 Uiso 1 1 calc R U
C17 C 0.8358(7) 0.4382(6) 0.0727(4) 0.0367(19) Uani 1 1 d . .
H17A H 0.8824 0.4089 0.0371 0.044 Uiso 1 1 calc R U
H17B H 0.8065 0.4786 0.0493 0.044 Uiso 1 1 calc R U
C18 C 0.8458(7) 0.5700(6) 0.1971(5) 0.0372(19) Uani 1 1 d . .
H18A H 0.7679 0.5373 0.1872 0.045 Uiso 1 1 calc R U
H18B H 0.8598 0.6303 0.1826 0.045 Uiso 1 1 calc R U
C19 C 0.8811(7) 0.5981(6) 0.2823(5) 0.040(2) Uani 1 1 d . .
H19A H 0.8476 0.6481 0.3114 0.048 Uiso 1 1 calc R U
H19B H 0.9594 0.6284 0.2917 0.048 Uiso 1 1 calc R U
C20 C 0.7317(7) 0.4619(6) 0.3058(5) 0.041(2) Uani 1 1 d . .
H20A H 0.7102 0.4069 0.2566 0.049 Uiso 1 1 calc R U
H20B H 0.6934 0.5100 0.3045 0.049 Uiso 1 1 calc R U
C21 C 0.6991(7) 0.4227(6) 0.3725(5) 0.0396(19) Uani 1 1 d . .
C22 C 0.6024(7) 0.4313(6) 0.4031(5) 0.042(2) Uani 1 1 d . .
H22 H 0.5606 0.4637 0.3839 0.050 Uiso 1 1 calc R U
C23 C 0.5677(8) 0.3916(7) 0.4625(5) 0.044(2) Uani 1 1 d . .
H23 H 0.5017 0.3955 0.4814 0.052 Uiso 1 1 calc R U
C24 C 0.6304(7) 0.3466(6) 0.4935(5) 0.041(2) Uani 1 1 d . .
H24 H 0.6079 0.3220 0.5342 0.050 Uiso 1 1 calc R U
C25 C 0.7279(7) 0.3381(6) 0.4634(4) 0.0381(19) Uani 1 1 d . .
C26 C 0.7614(7) 0.3763(6) 0.4043(5) 0.040(2) Uani 1 1 d . .
H26 H 0.8270 0.3712 0.3850 0.048 Uiso 1 1 calc R U
C27 C 0.7967(8) 0.2877(6) 0.4962(5) 0.042(2) Uani 1 1 d . .
H27A H 0.8730 0.3190 0.4940 0.051 Uiso 1 1 calc R U
H27B H 0.7857 0.2965 0.5508 0.051 Uiso 1 1 calc R U
C28 C 0.8296(8) 0.1267(7) 0.4878(5) 0.043(2) Uani 1 1 d . .
H28A H 0.8116 0.1347 0.5410 0.052 Uiso 1 1 calc R U
H28B H 0.9071 0.1587 0.4906 0.052 Uiso 1 1 calc R U
C29 C 0.8049(7) 0.0166(6) 0.4427(4) 0.0388(19) Uani 1 1 d . .
H29A H 0.8237 -0.0171 0.4774 0.047 Uiso 1 1 calc R U
H29B H 0.7273 -0.0112 0.4261 0.047 Uiso 1 1 calc R U
C30 C 0.6142(7) -0.0657(6) 0.1747(5) 0.0380(19) Uani 1 1 d . .
H30A H 0.5558 -0.0679 0.2080 0.046 Uiso 1 1 calc R U
H30B H 0.5992 -0.1314 0.1354 0.046 Uiso 1 1 calc R U
C31 C 0.7049(7) -0.1125(6) 0.2729(4) 0.0371(19) Uani 1 1 d . .
H31A H 0.6725 -0.1812 0.2394 0.045 Uiso 1 1 calc R U
H31B H 0.6555 -0.0957 0.3114 0.045 Uiso 1 1 calc R U
C32 C 0.8121(7) -0.1037(6) 0.3148(5) 0.0375(18) Uani 1 1 d . .
H32A H 0.7996 -0.1528 0.3420 0.045 Uiso 1 1 calc R U
H32B H 0.8612 -0.1201 0.2760 0.045 Uiso 1 1 calc R U
C33 C 0.9759(7) -0.0004(6) 0.3974(4) 0.0371(19) Uani 1 1 d . .
H33A H 0.9736 -0.0627 0.4063 0.044 Uiso 1 1 calc R U
H33B H 1.0019 0.0534 0.4469 0.044 Uiso 1 1 calc R U
C34 C 1.0565(7) 0.0160(6) 0.3382(5) 0.0394(19) Uani 1 1 d . .
H34A H 1.1189 -0.0055 0.3483 0.047 Uiso 1 1 calc R U
H34B H 1.0221 -0.0243 0.2855 0.047 Uiso 1 1 calc R U
C35 C 1.1654(7) 0.1370(6) 0.2806(4) 0.0390(19) Uani 1 1 d . .
H35A H 1.2270 0.1122 0.2855 0.047 Uiso 1 1 calc R U
H35B H 1.1247 0.0981 0.2295 0.047 Uiso 1 1 calc R U
C36 C 1.2066(7) 0.2448(7) 0.2852(4) 0.0377(19) Uani 1 1 d . .
C39 C 1.2878(8) 0.4434(7) 0.2891(5) 0.046(2) Uani 1 1 d . .
H39 H 1.3167 0.5092 0.2903 0.055 Uiso 1 1 calc R U
C40 C 1.2166(7) 0.3727(7) 0.2247(5) 0.042(2) Uani 1 1 d . .
C41 C 1.1779(7) 0.2748(7) 0.2236(5) 0.039(2) Uani 1 1 d . .
H41 H 1.1314 0.2276 0.1804 0.047 Uiso 1 1 calc R U
C42 C 1.1878(8) 0.4048(7) 0.1574(5) 0.045(2) Uani 1 1 d . .
H42A H 1.2537 0.4441 0.1436 0.053 Uiso 1 1 calc R U
H42B H 1.1559 0.3459 0.1120 0.053 Uiso 1 1 calc R U
C43 C 1.0864(7) 0.5021(6) 0.1118(4) 0.0376(19) Uani 1 1 d . .
H43A H 1.0571 0.4456 0.0644 0.045 Uiso 1 1 calc R U
H43B H 1.1536 0.5438 0.1016 0.045 Uiso 1 1 calc R U
C44 C 1.0061(7) 0.5617(6) 0.1320(5) 0.0368(19) Uani 1 1 d . .
H44A H 1.0373 0.6200 0.1780 0.044 Uiso 1 1 calc R U
H44B H 0.9934 0.5851 0.0888 0.044 Uiso 1 1 calc R U
C45 C 0.9094(7) 0.2504(6) 0.2183(4) 0.0368(19) Uani 1 1 d . .
C46 C 0.8827(8) 0.2140(6) 0.2894(4) 0.0374(19) Uani 1 1 d . .
C47 C 0.9570(8) 0.1871(6) -0.0276(5) 0.041(2) Uani 1 1 d . .
C48 C 0.9255(7) 0.2053(6) -0.1034(5) 0.0377(19) Uani 1 1 d . .
C49 C 1.2324(8) 0.3089(6) -0.0606(4) 0.041(2) Uani 1 1 d . .
C50 C 1.3571(8) 0.3418(6) -0.0392(5) 0.045(2) Uani 1 1 d . .
C51 C 1.2561(7) 0.2526(7) 0.5372(5) 0.0386(19) Uani 1 1 d . .
C52 C 1.3322(7) 0.1906(6) 0.4985(5) 0.0377(19) Uani 1 1 d . .
N1 N 0.6949(6) 0.2854(5) 0.0024(4) 0.0373(16) Uani 1 1 d D .
N6 N 0.7192(6) -0.0445(5) 0.2240(4) 0.0379(16) Uani 1 1 d D .
N5 N 0.8656(5) -0.0040(5) 0.3720(4) 0.0367(16) Uani 1 1 d . .
N2 N 0.9017(6) 0.5033(5) 0.1479(4) 0.0352(15) Uani 1 1 d . .
N7 N 1.0936(6) 0.1219(5) 0.3433(4) 0.0374(16) Uani 1 1 d D .
N8 N 1.1100(6) 0.4650(6) 0.1767(4) 0.0387(16) Uani 1 1 d D .
N4 N 0.7676(6) 0.1783(5) 0.4509(4) 0.0377(16) Uani 1 1 d D .
N3 N 0.8520(6) 0.5109(5) 0.3134(4) 0.0384(16) Uani 1 1 d D .
O1 O 0.9607(5) 0.2453(4) 0.3436(3) 0.0400(13) Uani 1 1 d . .
O2 O 0.7899(5) 0.1611(4) 0.2907(3) 0.0398(13) Uani 1 1 d . .
O1W O 1.0648(6) 0.4498(6) 0.4043(4) 0.0595(18) Uani 1 1 d D .
O3 O 0.9111(5) 0.1835(4) 0.1544(3) 0.0416(14) Uani 1 1 d . .
O2W O 0.9226(5) -0.0008(4) 0.1612(3) 0.0421(14) Uani 1 1 d D .
O4 O 0.9266(5) 0.3416(4) 0.2278(3) 0.0404(13) Uani 1 1 d . .
O3W O 0.5612(6) 0.5083(6) 0.1498(4) 0.0596(18) Uani 1 1 d D .
O5 O 0.9112(5) 0.2330(4) 0.0316(3) 0.0404(14) Uani 1 1 d D .
O4W O 0.3601(6) -0.1702(6) 0.1964(4) 0.0575(17) Uani 1 1 d D .
O6 O 1.0152(5) 0.1351(5) -0.0248(3) 0.0466(15) Uani 1 1 d . .
O5W O 1.3673(5) 0.5963(5) 0.0736(4) 0.0478(15) Uani 1 1 d D .
O7 O 0.9874(5) 0.1889(4) -0.1576(3) 0.0427(14) Uani 1 1 d . .
O6W O 0.8989(5) 0.2040(5) -0.2976(3) 0.0463(15) Uani 1 1 d D .
O8 O 0.8427(5) 0.2330(4) -0.1074(3) 0.0400(13) Uani 1 1 d . .
O7W O 1.2952(7) -0.0552(7) 0.3363(7) 0.101(4) Uani 1 1 d D .
O9 O 1.1741(6) 0.3577(5) -0.0271(3) 0.0509(16) Uani 1 1 d . .
O12W O 1.5856(6) 0.2472(6) 0.6892(4) 0.0558(17) Uani 1 1 d D .
O18 O 1.5500(5) 0.1116(5) 0.4769(4) 0.0523(16) Uani 1 1 d D .
O10 O 1.1945(5) 0.2244(4) -0.1209(3) 0.0411(14) Uani 1 1 d D .
O9W O 1.4825(6) 0.3870(6) 0.6949(4) 0.0637(19) Uani 1 1 d D .
O11 O 1.3883(6) 0.3895(6) 0.0304(4) 0.067(2) Uani 1 1 d . .
O10W O 1.0704(5) 0.3835(5) 0.5364(4) 0.0490(16) Uani 1 1 d D .
O12 O 1.4125(6) 0.3186(5) -0.0946(4) 0.0561(17) Uani 1 1 d . .
O11W O 0.8028(5) 0.3526(5) 0.7033(3) 0.0482(15) Uani 1 1 d D .
O13 O 1.4180(5) 0.2050(5) 0.5441(3) 0.0491(16) Uani 1 1 d D .
O14 O 1.2867(5) 0.3162(5) 0.6021(3) 0.0511(16) Uani 1 1 d . .
O15 O 1.1640(5) 0.2290(4) 0.4983(3) 0.0441(14) Uani 1 1 d . .
O16 O 1.3123(5) 0.1380(5) 0.4305(3) 0.0484(16) Uani 1 1 d . .
C53 C 1.5245(7) 0.0176(7) 0.4651(5) 0.045(2) Uani 1 1 d . .
O17 O 1.5359(6) -0.0451(5) 0.4048(4) 0.0545(17) Uani 1 1 d . .
C38 C 1.3148(7) 0.4137(7) 0.3515(5) 0.045(2) Uani 1 1 d . .
H38 H 1.3603 0.4608 0.3952 0.054 Uiso 1 1 calc R U
C37 C 1.2753(7) 0.3163(7) 0.3493(5) 0.042(2) Uani 1 1 d . .
H37 H 1.2948 0.2978 0.3913 0.050 Uiso 1 1 calc R U
H4N H 0.780(8) 0.172(8) 0.396(2) 0.06(3) Uiso 1 1 d D .
H17W H 1.447(8) 0.369(8) 0.738(4) 0.07(4) Uiso 1 1 d D .
H23W H 1.555(11) 0.181(5) 0.651(6) 0.12(5) Uiso 1 1 d D .
H13W H 1.325(12) 0.013(4) 0.374(5) 0.13(6) Uiso 1 1 d D .
H5O H 0.934(7) 0.221(7) 0.079(3) 0.05(3) Uiso 1 1 d D .
H3W H 0.918(9) 0.058(4) 0.148(5) 0.06(3) Uiso 1 1 d D .
H10O H 1.115(3) 0.209(8) -0.133(5) 0.06(3) Uiso 1 1 d D .
H6N H 0.741(8) 0.021(4) 0.262(4) 0.06(3) Uiso 1 1 d D .
H6N1 H 0.771(6) -0.063(8) 0.189(5) 0.06(3) Uiso 1 1 d D .
H1N H 0.752(4) 0.260(4) -0.021(3) 0.007(15) Uiso 1 1 d D .
H3N1 H 0.874(6) 0.532(6) 0.370(2) 0.03(2) Uiso 1 1 d D .
H7W H 0.375(9) -0.207(13) 0.230(11) 0.26(13) Uiso 1 1 d D .
H3N H 0.890(5) 0.464(4) 0.288(3) 0.019(18) Uiso 1 1 d D .
H4N1 H 0.691(3) 0.149(7) 0.455(5) 0.05(3) Uiso 1 1 d D .
H1N1 H 0.688(9) 0.320(7) -0.035(5) 0.07(3) Uiso 1 1 d D .
H5W H 0.496(6) 0.460(8) 0.117(6) 0.09(4) Uiso 1 1 d D .
H7N H 1.035(5) 0.149(6) 0.339(4) 0.04(2) Uiso 1 1 d D .
H12W H 0.835(5) 0.147(4) -0.307(4) 0.04(2) Uiso 1 1 d D .
H11W H 0.919(6) 0.220(6) -0.242(2) 0.04(2) Uiso 1 1 d D .
H2OW H 1.092(6) 0.334(6) 0.519(4) 0.011(18) Uiso 1 1 d . .
H10W H 1.446(3) 0.631(6) 0.083(5) 0.05(3) Uiso 1 1 d D .
H18W H 1.430(8) 0.351(11) 0.648(4) 0.13(6) Uiso 1 1 d D .
H24W H 1.549(9) 0.281(6) 0.695(5) 0.04(3) Uiso 1 1 d D .
H19W H 1.066(12) 0.413(10) 0.495(6) 0.11(5) Uiso 1 1 d D .
H8N H 1.043(4) 0.426(5) 0.187(4) 0.03(2) Uiso 1 1 d D .
H8N1 H 1.139(7) 0.519(5) 0.224(3) 0.04(2) Uiso 1 1 d D .
H21W H 0.830(7) 0.294(5) 0.698(6) 0.09(4) Uiso 1 1 d D .
H8W H 0.2818(19) -0.200(6) 0.182(4) 0.04(2) Uiso 1 1 d D .
H22W H 0.725(3) 0.320(6) 0.700(5) 0.06(3) Uiso 1 1 d D .
H14W H 1.315(12) -0.046(9) 0.286(3) 0.10(6) Uiso 1 1 d D .
H7N1 H 1.131(5) 0.162(5) 0.395(2) 0.03(2) Uiso 1 1 d D .
H9W H 1.365(8) 0.526(3) 0.051(6) 0.07(3) Uiso 1 1 d D .
H6W H 0.585(17) 0.553(14) 0.119(10) 0.30(16) Uiso 1 1 d D .
H4W H 0.909(11) -0.053(6) 0.110(3) 0.11(5) Uiso 1 1 d D .
H2W H 1.029(19) 0.385(14) 0.364(13) 0.4(2) Uiso 1 1 d D .
H1W H 1.133(7) 0.473(13) 0.382(8) 0.14(6) Uiso 1 1 d D .
H18O H 1.500(13) 0.149(8) 0.504(13) 0.29(14) Uiso 1 1 d D .

loop_
_atom_site_aniso_label
_atom_site_aniso_U_11
_atom_site_aniso_U_22
_atom_site_aniso_U_33
_atom_site_aniso_U_23
_atom_site_aniso_U_13
_atom_site_aniso_U_12
C1 0.044(5) 0.030(5) 0.037(4) 0.011(3) -0.004(3) 0.004(4)
C2 0.035(5) 0.036(5) 0.039(4) 0.011(4) -0.001(3) 0.012(4)
C3 0.036(5) 0.027(5) 0.051(5) 0.016(4) 0.001(4) 0.001(4)
C4 0.049(6) 0.034(5) 0.046(5) 0.004(4) 0.006(4) 0.015(4)
C5 0.044(5) 0.035(5) 0.046(5) 0.006(4) 0.009(4) 0.002(4)
C6 0.041(5) 0.040(5) 0.045(5) 0.015(4) -0.002(4) 0.003(4)
C7 0.036(5) 0.027(4) 0.042(4) 0.010(3) -0.001(3) 0.001(4)
C8 0.049(5) 0.027(5) 0.041(4) 0.011(3) -0.003(4) 0.009(4)
C9 0.038(5) 0.030(5) 0.040(4) 0.010(3) -0.002(3) 0.007(4)
C10 0.047(5) 0.031(5) 0.042(5) 0.010(4) -0.002(4) 0.012(4)
C11 0.059(6) 0.036(5) 0.053(5) 0.005(4) 0.001(4) 0.028(5)
C12 0.043(5) 0.045(6) 0.043(5) 0.006(4) 0.002(4) 0.007(4)
C13 0.050(6) 0.030(5) 0.043(5) 0.013(4) 0.002(4) 0.004(4)
C14 0.035(5) 0.025(4) 0.038(4) 0.006(3) -0.001(3) 0.000(4)
C15 0.037(5) 0.034(5) 0.045(4) 0.014(4) 0.003(3) 0.007(4)
C16 0.042(5) 0.037(5) 0.039(4) 0.016(3) 0.004(3) 0.017(4)
C17 0.044(5) 0.036(5) 0.040(4) 0.019(3) 0.008(3) 0.019(4)
C18 0.035(5) 0.022(4) 0.059(5) 0.020(4) 0.006(4) 0.008(3)
C19 0.045(5) 0.020(4) 0.057(5) 0.014(4) 0.011(4) 0.011(4)
C20 0.047(5) 0.032(5) 0.047(5) 0.014(4) 0.003(4) 0.016(4)
C21 0.041(5) 0.026(5) 0.050(5) 0.012(4) 0.004(4) 0.008(4)
C22 0.040(5) 0.032(5) 0.053(5) 0.010(4) 0.001(4) 0.014(4)
C23 0.045(5) 0.031(5) 0.055(5) 0.011(4) 0.008(4) 0.014(4)
C24 0.045(5) 0.034(5) 0.047(5) 0.013(4) 0.007(4) 0.013(4)
C25 0.045(5) 0.028(5) 0.040(4) 0.009(3) 0.003(3) 0.011(4)
C26 0.036(5) 0.029(5) 0.056(5) 0.013(4) 0.003(4) 0.011(4)
C27 0.050(5) 0.035(5) 0.044(5) 0.014(4) 0.006(4) 0.014(4)
C28 0.052(6) 0.043(5) 0.040(4) 0.018(4) 0.002(4) 0.019(4)
C29 0.046(5) 0.033(5) 0.040(4) 0.014(3) 0.003(3) 0.013(4)
C30 0.035(5) 0.028(5) 0.047(4) 0.010(3) 0.000(3) 0.007(4)
C31 0.041(5) 0.030(5) 0.041(4) 0.014(3) 0.003(3) 0.010(4)
C32 0.040(5) 0.029(5) 0.047(4) 0.014(3) 0.003(3) 0.014(4)
C33 0.037(5) 0.031(5) 0.045(4) 0.017(4) 0.002(3) 0.008(4)
C34 0.040(5) 0.024(4) 0.052(5) 0.013(4) 0.003(4) 0.007(4)
C35 0.040(5) 0.034(5) 0.041(4) 0.010(4) 0.005(3) 0.010(4)
C36 0.034(5) 0.040(5) 0.043(4) 0.016(4) 0.011(3) 0.014(4)
C39 0.045(5) 0.030(5) 0.067(6) 0.023(4) 0.008(4) 0.010(4)
C40 0.046(5) 0.040(5) 0.051(5) 0.017(4) 0.010(4) 0.026(4)
C41 0.037(5) 0.042(5) 0.043(4) 0.017(4) 0.007(3) 0.014(4)
C42 0.057(6) 0.045(6) 0.046(5) 0.025(4) 0.014(4) 0.027(5)
C43 0.042(5) 0.032(5) 0.040(4) 0.016(3) 0.004(3) 0.009(4)
C44 0.038(5) 0.029(4) 0.043(4) 0.014(3) -0.002(3) 0.006(4)
C45 0.036(5) 0.031(5) 0.042(4) 0.010(4) -0.003(3) 0.010(4)
C46 0.052(6) 0.028(4) 0.036(4) 0.007(3) -0.001(4) 0.021(4)
C47 0.050(6) 0.027(5) 0.041(5) 0.010(4) 0.007(4) 0.007(4)
C48 0.045(5) 0.027(5) 0.046(5) 0.016(3) 0.002(4) 0.013(4)
C49 0.061(6) 0.026(5) 0.041(4) 0.012(4) 0.001(4) 0.019(4)
C50 0.058(6) 0.023(5) 0.053(5) 0.013(4) -0.001(4) 0.013(4)
C51 0.038(5) 0.040(5) 0.043(5) 0.015(4) 0.007(4) 0.018(4)
C52 0.043(5) 0.026(4) 0.041(5) 0.009(4) 0.005(4) 0.008(4)
N1 0.038(4) 0.033(4) 0.043(4) 0.015(3) 0.005(3) 0.012(3)
N6 0.038(4) 0.036(4) 0.038(4) 0.012(3) 0.001(3) 0.007(3)
N5 0.035(4) 0.031(4) 0.046(4) 0.017(3) 0.003(3) 0.008(3)
N2 0.039(4) 0.030(4) 0.040(4) 0.014(3) 0.004(3) 0.014(3)
N7 0.032(4) 0.037(4) 0.045(4) 0.015(3) 0.002(3) 0.011(3)
N8 0.042(4) 0.037(4) 0.042(4) 0.017(3) 0.007(3) 0.014(3)
N4 0.040(4) 0.034(4) 0.045(4) 0.019(3) 0.006(3) 0.011(3)
N3 0.041(4) 0.035(4) 0.043(4) 0.014(3) 0.006(3) 0.014(3)
O1 0.042(3) 0.036(3) 0.042(3) 0.013(2) 0.003(2) 0.011(3)
O2 0.038(4) 0.030(3) 0.051(3) 0.014(2) 0.005(2) 0.009(3)
O1W 0.059(5) 0.052(4) 0.063(4) 0.012(3) 0.007(3) 0.017(4)
O3 0.055(4) 0.028(3) 0.042(3) 0.009(2) 0.006(2) 0.015(3)
O2W 0.046(4) 0.032(3) 0.049(3) 0.014(3) 0.006(3) 0.013(3)
O4 0.049(4) 0.027(3) 0.049(3) 0.015(2) 0.008(2) 0.015(3)
O3W 0.046(4) 0.066(5) 0.069(4) 0.026(4) -0.003(3) 0.016(4)
O5 0.051(4) 0.038(3) 0.039(3) 0.014(3) 0.007(2) 0.022(3)
O4W 0.047(4) 0.059(5) 0.072(4) 0.033(3) 0.001(3) 0.010(3)
O6 0.055(4) 0.040(4) 0.055(4) 0.021(3) 0.009(3) 0.024(3)
O5W 0.044(4) 0.040(4) 0.064(4) 0.023(3) 0.000(3) 0.014(3)
O7 0.043(4) 0.039(4) 0.047(3) 0.016(3) 0.005(3) 0.012(3)
O6W 0.059(4) 0.040(4) 0.042(3) 0.015(3) 0.002(3) 0.016(3)
O8 0.040(3) 0.039(3) 0.048(3) 0.021(3) 0.006(2) 0.015(3)
O7W 0.048(5) 0.057(6) 0.160(10) -0.015(6) 0.015(5) 0.012(4)
O9 0.064(4) 0.045(4) 0.050(3) 0.012(3) 0.004(3) 0.030(3)
O12W 0.056(5) 0.046(4) 0.068(4) 0.017(3) 0.000(3) 0.020(4)
O18 0.049(4) 0.037(4) 0.077(4) 0.022(3) 0.018(3) 0.018(3)
O10 0.045(4) 0.034(3) 0.046(3) 0.013(3) 0.004(2) 0.015(3)
O9W 0.056(4) 0.061(5) 0.072(5) 0.013(4) 0.000(3) 0.024(4)
O11 0.060(5) 0.066(5) 0.061(4) 0.013(4) -0.003(3) 0.002(4)
O10W 0.048(4) 0.039(4) 0.057(4) 0.012(3) -0.001(3) 0.013(3)
O12 0.051(4) 0.041(4) 0.071(4) 0.014(3) 0.006(3) 0.009(3)
O11W 0.052(4) 0.040(4) 0.053(3) 0.012(3) -0.001(3) 0.018(3)
O13 0.047(4) 0.046(4) 0.053(3) 0.011(3) -0.003(3) 0.018(3)
O14 0.053(4) 0.044(4) 0.050(4) 0.002(3) 0.000(3) 0.020(3)
O15 0.046(4) 0.037(3) 0.048(3) 0.009(3) 0.002(3) 0.017(3)
O16 0.052(4) 0.044(4) 0.051(4) 0.011(3) 0.002(3) 0.022(3)
C53 0.038(5) 0.037(6) 0.064(6) 0.023(4) 0.007(4) 0.012(4)
O17 0.061(4) 0.038(4) 0.060(4) 0.008(3) 0.013(3) 0.017(3)
C38 0.042(5) 0.033(5) 0.056(5) 0.007(4) -0.003(4) 0.014(4)
C37 0.045(5) 0.042(5) 0.045(5) 0.017(4) 0.003(4) 0.020(4)

loop_
_atom_type_symbol
_atom_type_description
_atom_type_scat_dispersion_real
_atom_type_scat_dispersion_imag
_atom_type_scat_source
C C 0.0181 0.0091 'International Tables Vol C Tables 4.2.6.8 and 6.1.1.4'
H H 0.0000 0.0000 'International Tables Vol C Tables 4.2.6.8 and 6.1.1.4'
N N 0.0311 0.0180 'International Tables Vol C Tables 4.2.6.8 and 6.1.1.4'
O O 0.0492 0.0322 'International Tables Vol C Tables 4.2.6.8 and 6.1.1.4'

loop_
_geom_angle_atom_site_label_1
_geom_angle_atom_site_label_2
_geom_angle_atom_site_label_3
_geom_angle
_geom_angle_site_symmetry_3
C14 C1 C2 121.4(8) .
C14 C1 C15 118.8(7) .
C2 C1 C15 119.8(8) .
C1 C2 C3 123.9(8) .
C1 C2 C7 118.7(7) .
C3 C2 C7 117.3(7) .
C4 C3 C2 122.9(8) .
C4 C3 H3 118.6 .
C2 C3 H3 118.6 .
C3 C4 C5 120.3(8) .
C3 C4 H4 119.8 .
C5 C4 H4 119.8 .
C6 C5 C4 119.8(8) .
C6 C5 H5 120.1 .
C4 C5 H5 120.1 .
C5 C6 C7 122.4(8) .
C5 C6 H6 118.8 .
C7 C6 H6 118.8 .
C8 C7 C6 122.6(8) .
C8 C7 C2 120.2(7) .
C6 C7 C2 117.2(8) .
C7 C8 C9 120.6(8) .
C7 C8 C30 121.1(7) .
C9 C8 C30 118.2(7) .
C8 C9 C10 123.0(8) .
C8 C9 C14 119.5(8) .
C10 C9 C14 117.6(7) .
C11 C10 C9 122.5(8) .
C11 C10 H10 118.8 .
C9 C10 H10 118.8 .
C10 C11 C12 119.6(8) .
C10 C11 H11 120.2 .
C12 C11 H11 120.2 .
C13 C12 C11 121.0(8) .
C13 C12 H12 119.5 .
C11 C12 H12 119.5 .
C12 C13 C14 122.4(8) .
C12 C13 H13 118.8 .
C14 C13 H13 118.8 .
C1 C14 C13 123.5(8) .
C1 C14 C9 119.7(7) .
C13 C14 C9 116.8(7) .
N1 C15 C1 113.4(7) .
N1 C15 H15A 108.9 .
C1 C15 H15A 108.9 .
N1 C15 H15B 108.9 .
C1 C15 H15B 108.9 .
H15A C15 H15B 107.7 .
N1 C16 C17 108.0(6) .
N1 C16 H16A 110.1 .
C17 C16 H16A 110.1 .
N1 C16 H16B 110.1 .
C17 C16 H16B 110.1 .
H16A C16 H16B 108.4 .
N2 C17 C16 112.7(6) .
N2 C17 H17A 109.0 .
C16 C17 H17A 109.0 .
N2 C17 H17B 109.0 .
C16 C17 H17B 109.0 .
H17A C17 H17B 107.8 .
N2 C18 C19 112.7(7) .
N2 C18 H18A 109.1 .
C19 C18 H18A 109.1 .
N2 C18 H18B 109.1 .
C19 C18 H18B 109.1 .
H18A C18 H18B 107.8 .
C18 C19 N3 113.6(6) .
C18 C19 H19A 108.8 .
N3 C19 H19A 108.8 .
C18 C19 H19B 108.8 .
N3 C19 H19B 108.8 .
H19A C19 H19B 107.7 .
N3 C20 C21 112.2(7) .
N3 C20 H20A 109.2 .
C21 C20 H20A 109.2 .
N3 C20 H20B 109.2 .
C21 C20 H20B 109.2 .
H20A C20 H20B 107.9 .
C22 C21 C26 118.4(8) .
C22 C21 C20 119.0(8) .
C26 C21 C20 122.5(8) .
C21 C22 C23 120.1(8) .
C21 C22 H22 119.9 .
C23 C22 H22 119.9 .
C24 C23 C22 120.6(8) .
C24 C23 H23 119.7 .
C22 C23 H23 119.7 .
C23 C24 C25 119.6(8) .
C23 C24 H24 120.2 .
C25 C24 H24 120.2 .
C26 C25 C24 119.7(8) .
C26 C25 C27 120.2(8) .
C24 C25 C27 120.1(8) .
C25 C26 C21 121.4(8) .
C25 C26 H26 119.3 .
C21 C26 H26 119.3 .
N4 C27 C25 111.0(7) .
N4 C27 H27A 109.4 .
C25 C27 H27A 109.4 .
N4 C27 H27B 109.4 .
C25 C27 H27B 109.4 .
H27A C27 H27B 108.0 .
N4 C28 C29 112.7(7) .
N4 C28 H28A 109.0 .
C29 C28 H28A 109.0 .
N4 C28 H28B 109.0 .
C29 C28 H28B 109.0 .
H28A C28 H28B 107.8 .
N5 C29 C28 113.1(7) .
N5 C29 H29A 109.0 .
C28 C29 H29A 109.0 .
N5 C29 H29B 109.0 .
C28 C29 H29B 109.0 .
H29A C29 H29B 107.8 .
N6 C30 C8 114.6(7) .
N6 C30 H30A 108.6 .
C8 C30 H30A 108.6 .
N6 C30 H30B 108.6 .
C8 C30 H30B 108.6 .
H30A C30 H30B 107.6 .
N6 C31 C32 111.8(7) .
N6 C31 H31A 109.3 .
C32 C31 H31A 109.3 .
N6 C31 H31B 109.3 .
C32 C31 H31B 109.3 .
H31A C31 H31B 107.9 .
N5 C32 C31 114.3(7) .
N5 C32 H32A 108.7 .
C31 C32 H32A 108.7 .
N5 C32 H32B 108.7 .
C31 C32 H32B 108.7 .
H32A C32 H32B 107.6 .
N5 C33 C34 113.4(6) .
N5 C33 H33A 108.9 .
C34 C33 H33A 108.9 .
N5 C33 H33B 108.9 .
C34 C33 H33B 108.9 .
H33A C33 H33B 107.7 .
N7 C34 C33 111.1(7) .
N7 C34 H34A 109.4 .
C33 C34 H34A 109.4 .
N7 C34 H34B 109.4 .
C33 C34 H34B 109.4 .
H34A C34 H34B 108.0 .
C36 C35 N7 112.7(7) .
C36 C35 H35A 109.1 .
N7 C35 H35A 109.1 .
C36 C35 H35B 109.1 .
N7 C35 H35B 109.1 .
H35A C35 H35B 107.8 .
C37 C36 C41 118.3(8) .
C37 C36 C35 121.6(8) .
C41 C36 C35 120.1(8) .
C38 C39 C40 119.1(8) .
C38 C39 H39 120.4 .
C40 C39 H39 120.4 .
C41 C40 C39 119.0(8) .
C41 C40 C42 121.9(8) .
C39 C40 C42 119.0(8) .
C40 C41 C36 121.8(8) .
C40 C41 H41 119.1 .
C36 C41 H41 119.1 .
N8 C42 C40 112.1(7) .
N8 C42 H42A 109.2 .
C40 C42 H42A 109.2 .
N8 C42 H42B 109.2 .
C40 C42 H42B 109.2 .
H42A C42 H42B 107.9 .
N8 C43 C44 111.4(6) .
N8 C43 H43A 109.3 .
C44 C43 H43A 109.3 .
N8 C43 H43B 109.3 .
C44 C43 H43B 109.3 .
H43A C43 H43B 108.0 .
N2 C44 C43 112.6(7) .
N2 C44 H44A 109.1 .
C43 C44 H44A 109.1 .
N2 C44 H44B 109.1 .
C43 C44 H44B 109.1 .
H44A C44 H44B 107.8 .
O4 C45 O3 125.7(8) .
O4 C45 C46 118.3(7) .
O3 C45 C46 116.0(8) .
O2 C46 O1 125.7(8) .
O2 C46 C45 119.7(7) .
O1 C46 C45 114.6(8) .
O6 C47 O5 125.7(8) .
O6 C47 C48 123.1(7) .
O5 C47 C48 111.2(8) .
O8 C48 O7 125.8(7) .
O8 C48 C47 118.3(7) .
O7 C48 C47 115.9(8) .
O9 C49 O10 122.8(8) .
O9 C49 C50 123.0(8) .
O10 C49 C50 114.2(7) .
O11 C50 O12 128.8(9) .
O11 C50 C49 114.7(8) .
O12 C50 C49 116.5(7) .
O14 C51 O15 125.9(8) .
O14 C51 C52 119.0(7) .
O15 C51 C52 115.0(7) .
O16 C52 O13 125.3(8) .
O16 C52 C51 120.9(8) .
O13 C52 C51 113.8(7) .
C16 N1 C15 115.2(6) .
C16 N1 H1N 106(4) .
C15 N1 H1N 115(4) .
C16 N1 H1N1 113(6) .
C15 N1 H1N1 111(7) .
H1N N1 H1N1 96(7) .
C31 N6 C30 110.1(6) .
C31 N6 H6N 103(6) .
C30 N6 H6N 113(6) .
C31 N6 H6N1 105(6) .
C30 N6 H6N1 107(6) .
H6N N6 H6N1 117(9) .
C33 N5 C32 108.6(6) .
C33 N5 C29 108.6(6) .
C32 N5 C29 111.3(6) .
C18 N2 C44 110.3(6) .
C18 N2 C17 112.5(6) .
C44 N2 C17 109.3(6) .
C34 N7 C35 111.3(6) .
C34 N7 H7N 113(5) .
C35 N7 H7N 108(5) .
C34 N7 H7N1 110(5) .
C35 N7 H7N1 111(5) .
H7N N7 H7N1 103(5) .
C42 N8 C43 112.3(6) .
C42 N8 H8N 110(5) .
C43 N8 H8N 108(5) .
C42 N8 H8N1 109(6) .
C43 N8 H8N1 111(6) .
H8N N8 H8N1 107(7) .
C27 N4 C28 110.9(6) .
C27 N4 H4N 107(6) .
C28 N4 H4N 114(6) .
C27 N4 H4N1 108(6) .
C28 N4 H4N1 105(6) .
H4N N4 H4N1 111(8) .
C20 N3 C19 113.3(7) .
C20 N3 H3N1 103(5) .
C19 N3 H3N1 112(5) .
C20 N3 H3N 111(4) .
C19 N3 H3N 110(4) .
H3N1 N3 H3N 107(6) .
H2W O1W H1W 102(6) .
H3W O2W H4W 103(5) .
H5W O3W H6W 101(6) .
C47 O5 H5O 109(6) .
H7W O4W H8W 101(4) .
H10W O5W H9W 103(5) .
H12W O6W H11W 101(5) .
H13W O7W H14W 102(5) .
H23W O12W H24W 115(9) .
C53 O18 H18O 119(5) .
C49 O10 H10O 110(6) .
H17W O9W H18W 106(6) .
H2OW O10W H19W 109(10) .
H21W O11W H22W 99(5) .
C52 O13 H18O 114(10) .
O17 C53 O18 124.8(9) .
O17 C53 C53 119.4(11) 2_856
O18 C53 C53 115.7(10) 2_856
C37 C38 C39 120.9(8) .
C37 C38 H38 119.6 .
C39 C38 H38 119.6 .
C38 C37 C36 120.8(8) .
C38 C37 H37 119.6 .
C36 C37 H37 119.6 .

loop_
_geom_bond_atom_site_label_1
_geom_bond_atom_site_label_2
_geom_bond_distance
_geom_bond_site_symmetry_2
C1 C14 1.396(12) .
C1 C2 1.411(11) .
C1 C15 1.521(12) .
C2 C3 1.430(12) .
C2 C7 1.458(12) .
C3 C4 1.344(12) .
C3 H3 0.9300 .
C4 C5 1.417(13) .
C4 H4 0.9300 .
C5 C6 1.362(13) .
C5 H5 0.9300 .
C6 C7 1.436(12) .
C6 H6 0.9300 .
C7 C8 1.391(12) .
C8 C9 1.418(12) .
C8 C30 1.510(12) .
C9 C10 1.437(12) .
C9 C14 1.445(12) .
C10 C11 1.342(12) .
C10 H10 0.9300 .
C11 C12 1.408(14) .
C11 H11 0.9300 .
C12 C13 1.334(13) .
C12 H12 0.9300 .
C13 C14 1.437(12) .
C13 H13 0.9300 .
C15 N1 1.509(11) .
C15 H15A 0.9700 .
C15 H15B 0.9700 .
C16 N1 1.492(10) .
C16 C17 1.499(12) .
C16 H16A 0.9700 .
C16 H16B 0.9700 .
C17 N2 1.476(10) .
C17 H17A 0.9700 .
C17 H17B 0.9700 .
C18 N2 1.460(10) .
C18 C19 1.488(11) .
C18 H18A 0.9700 .
C18 H18B 0.9700 .
C19 N3 1.509(11) .
C19 H19A 0.9700 .
C19 H19B 0.9700 .
C20 N3 1.499(11) .
C20 C21 1.504(12) .
C20 H20A 0.9700 .
C20 H20B 0.9700 .
C21 C22 1.390(12) .
C21 C26 1.397(12) .
C22 C23 1.395(13) .
C22 H22 0.9300 .
C23 C24 1.376(13) .
C23 H23 0.9300 .
C24 C25 1.395(12) .
C24 H24 0.9300 .
C25 C26 1.375(12) .
C25 C27 1.510(12) .
C26 H26 0.9300 .
C27 N4 1.496(11) .
C27 H27A 0.9700 .
C27 H27B 0.9700 .
C28 N4 1.507(11) .
C28 C29 1.508(12) .
C28 H28A 0.9700 .
C28 H28B 0.9700 .
C29 N5 1.501(10) .
C29 H29A 0.9700 .
C29 H29B 0.9700 .
C30 N6 1.502(11) .
C30 H30A 0.9700 .
C30 H30B 0.9700 .
C31 N6 1.502(11) .
C31 C32 1.512(11) .
C31 H31A 0.9700 .
C31 H31B 0.9700 .
C32 N5 1.473(10) .
C32 H32A 0.9700 .
C32 H32B 0.9700 .
C33 N5 1.463(11) .
C33 C34 1.527(12) .
C33 H33A 0.9700 .
C33 H33B 0.9700 .
C34 N7 1.469(11) .
C34 H34A 0.9700 .
C34 H34B 0.9700 .
C35 C36 1.500(12) .
C35 N7 1.504(11) .
C35 H35A 0.9700 .
C35 H35B 0.9700 .
C36 C37 1.386(12) .
C36 C41 1.392(12) .
C39 C38 1.392(13) .
C39 C40 1.400(13) .
C39 H39 0.9300 .
C40 C41 1.380(13) .
C40 C42 1.503(12) .
C41 H41 0.9300 .
C42 N8 1.485(11) .
C42 H42A 0.9700 .
C42 H42B 0.9700 .
C43 N8 1.491(11) .
C43 C44 1.506(12) .
C43 H43A 0.9700 .
C43 H43B 0.9700 .
C44 N2 1.467(10) .
C44 H44A 0.9700 .
C44 H44B 0.9700 .
C45 O4 1.252(10) .
C45 O3 1.267(10) .
C45 C46 1.543(12) .
C46 O2 1.238(10) .
C46 O1 1.266(10) .
C47 O6 1.216(11) .
C47 O5 1.317(10) .
C47 C48 1.536(12) .
C48 O8 1.247(10) .
C48 O7 1.277(10) .
C49 O9 1.217(11) .
C49 O10 1.333(10) .
C49 C50 1.544(13) .
C50 O11 1.230(10) .
C50 O12 1.252(11) .
C51 O14 1.226(10) .
C51 O15 1.266(10) .
C51 C52 1.546(12) .
C52 O16 1.208(9) .
C52 O13 1.289(11) .
N1 H1N 0.96(3) .
N1 H1N1 0.97(3) .
N6 H6N 0.96(3) .
N6 H6N1 0.97(3) .
N7 H7N 0.96(3) .
N7 H7N1 0.96(3) .
N8 H8N 0.95(3) .
N8 H8N1 0.95(3) .
N4 H4N 0.98(3) .
N4 H4N1 0.97(3) .
N3 H3N1 0.98(3) .
N3 H3N 0.96(3) .
O1W H2W 0.98(3) .
O1W H1W 0.98(3) .
O2W H3W 0.98(2) .
O2W H4W 0.97(3) .
O3W H5W 0.97(3) .
O3W H6W 0.97(3) .
O5 H5O 0.98(3) .
O4W H7W 0.98(2) .
O4W H8W 0.975(18) .
O5W H10W 0.98(3) .
O5W H9W 0.98(3) .
O6W H12W 0.97(3) .
O6W H11W 0.98(3) .
O7W H13W 0.988(18) .
O7W H14W 0.99(3) .
O12W H23W 0.97(2) .
O12W H24W 0.75(8) .
O18 C53 1.275(11) .
O18 H18O 0.993(19) .
O10 H10O 0.98(3) .
O9W H17W 0.98(2) .
O9W H18W 0.98(3) .
O10W H2OW 0.82(8) .
O10W H19W 0.97(3) .
O11W H21W 0.99(3) .
O11W H22W 0.98(3) .
C53 O17 1.230(11) .
C53 C53 1.578(18) 2_856
C38 C37 1.369(13) .
C38 H38 0.9300 .
C37 H37 0.9300 .

loop_
_geom_torsion_atom_site_label_1
_geom_torsion_atom_site_label_2
_geom_torsion_atom_site_label_3
_geom_torsion_atom_site_label_4
_geom_torsion
C14 C1 C2 C3 -177.7(8)
C15 C1 C2 C3 0.6(12)
C14 C1 C2 C7 -1.1(12)
C15 C1 C2 C7 177.1(7)
C1 C2 C3 C4 -179.5(8)
C7 C2 C3 C4 3.9(12)
C2 C3 C4 C5 -2.5(13)
C3 C4 C5 C6 0.7(13)
C4 C5 C6 C7 -0.5(13)
C5 C6 C7 C8 -178.8(8)
C5 C6 C7 C2 1.9(12)
C1 C2 C7 C8 0.5(11)
C3 C2 C7 C8 177.2(7)
C1 C2 C7 C6 179.8(7)
C3 C2 C7 C6 -3.5(11)
C6 C7 C8 C9 -178.0(8)
C2 C7 C8 C9 1.3(12)
C6 C7 C8 C30 4.9(12)
C2 C7 C8 C30 -175.8(7)
C7 C8 C9 C10 177.5(8)
C30 C8 C9 C10 -5.4(12)
C7 C8 C9 C14 -2.3(12)
C30 C8 C9 C14 174.9(7)
C8 C9 C10 C11 179.5(8)
C14 C9 C10 C11 -0.8(13)
C9 C10 C11 C12 -1.6(14)
C10 C11 C12 C13 2.3(14)
C11 C12 C13 C14 -0.5(14)
C2 C1 C14 C13 179.4(8)
C15 C1 C14 C13 1.2(12)
C2 C1 C14 C9 0.0(12)
C15 C1 C14 C9 -178.2(7)
C12 C13 C14 C1 178.7(8)
C12 C13 C14 C9 -1.9(12)
C8 C9 C14 C1 1.7(12)
C10 C9 C14 C1 -178.1(7)
C8 C9 C14 C13 -177.8(7)
C10 C9 C14 C13 2.5(11)
C14 C1 C15 N1 -79.9(9)
C2 C1 C15 N1 101.8(9)
N1 C16 C17 N2 -170.6(6)
N2 C18 C19 N3 -65.0(9)
N3 C20 C21 C22 141.5(8)
N3 C20 C21 C26 -39.6(11)
C26 C21 C22 C23 -1.9(12)
C20 C21 C22 C23 177.1(8)
C21 C22 C23 C24 2.3(13)
C22 C23 C24 C25 -1.9(13)
C23 C24 C25 C26 1.2(12)
C23 C24 C25 C27 -179.2(8)
C24 C25 C26 C21 -0.8(13)
C27 C25 C26 C21 179.6(7)
C22 C21 C26 C25 1.2(12)
C20 C21 C26 C25 -177.7(8)
C26 C25 C27 N4 -88.6(10)
C24 C25 C27 N4 91.8(9)
N4 C28 C29 N5 79.8(9)
C7 C8 C30 N6 -96.4(10)
C9 C8 C30 N6 86.5(9)
N6 C31 C32 N5 63.1(9)
N5 C33 C34 N7 79.2(9)
N7 C35 C36 C37 64.3(10)
N7 C35 C36 C41 -117.1(8)
C38 C39 C40 C41 -2.1(13)
C38 C39 C40 C42 -179.9(8)
C39 C40 C41 C36 0.9(13)
C42 C40 C41 C36 178.6(8)
C37 C36 C41 C40 0.5(12)
C35 C36 C41 C40 -178.2(8)
C41 C40 C42 N8 107.4(10)
C39 C40 C42 N8 -74.9(11)
N8 C43 C44 N2 -59.4(9)
O4 C45 C46 O2 110.6(9)
O3 C45 C46 O2 -68.9(10)
O4 C45 C46 O1 -67.3(10)
O3 C45 C46 O1 113.1(8)
O6 C47 C48 O8 158.9(8)
O5 C47 C48 O8 -19.8(11)
O6 C47 C48 O7 -20.1(13)
O5 C47 C48 O7 161.1(7)
O9 C49 C50 O11 31.9(13)
O10 C49 C50 O11 -150.7(8)
O9 C49 C50 O12 -146.8(9)
O10 C49 C50 O12 30.7(11)
O14 C51 C52 O16 -169.1(8)
O15 C51 C52 O16 13.4(12)
O14 C51 C52 O13 7.7(12)
O15 C51 C52 O13 -169.8(8)
C17 C16 N1 C15 -170.9(7)
C1 C15 N1 C16 -58.8(9)
C32 C31 N6 C30 172.0(7)
C8 C30 N6 C31 170.0(7)
C34 C33 N5 C32 78.8(8)
C34 C33 N5 C29 -160.0(7)
C31 C32 N5 C33 -169.9(7)
C31 C32 N5 C29 70.6(9)
C28 C29 N5 C33 81.4(8)
C28 C29 N5 C32 -159.1(7)
C19 C18 N2 C44 -85.4(8)
C19 C18 N2 C17 152.3(7)
C43 C44 N2 C18 156.5(6)
C43 C44 N2 C17 -79.4(8)
C16 C17 N2 C18 -73.8(8)
C16 C17 N2 C44 163.4(7)
C33 C34 N7 C35 -175.1(6)
C36 C35 N7 C34 -178.8(7)
C40 C42 N8 C43 176.6(7)
C44 C43 N8 C42 179.2(7)
C25 C27 N4 C28 -175.3(7)
C29 C28 N4 C27 -178.6(7)
C21 C20 N3 C19 -146.2(7)
C18 C19 N3 C20 -61.7(9)
C40 C39 C38 C37 2.0(14)
C39 C38 C37 C36 -0.6(14)
C41 C36 C37 C38 -0.7(12)
C35 C36 C37 C38 178.0(8)

loop_
_twin_individual_id
_twin_individual_mass_fraction_refined
_oxdiff_twin_reflns_isolated
_oxdiff_twin_reflns_overlapped
_twin_individual_twin_lattice_type
_twin_individual_twin_matrix_11
_twin_individual_twin_matrix_12
_twin_individual_twin_matrix_13
_twin_individual_twin_matrix_21
_twin_individual_twin_matrix_22
_twin_individual_twin_matrix_23
_twin_individual_twin_matrix_31
_twin_individual_twin_matrix_32
_twin_individual_twin_matrix_33
1 0.4354 8121 11461 ref 1.0000 0.0000 0.0000 0.0000 1.0000 0.0000 0.0000 0.0000 1.0000
2 0.1471 10923 8976 nmt -0.9916 0.0130 0.0310 0.0086 -0.9812 0.0403 0.3853 0.8934 0.9781
3 0.4175 8058 11489 nmt -0.9998 0.0054 0.0083 -0.0038 -1.0001 -0.0006 0.3213 0.8242 0.9959
